data_7237454
loop_
_publ_author_name
'Wang, Sasa'
'Yao, Yunpeng'
'Wu, Zhenyue'
'Peng, Yu'
'Li, Lina'
'Luo, Junhua'

_publ_section_title
;
 Realization of &#x201C;warm&#x201D; white light via halide substitution
 in polar two-dimensional hybrid perovskites (2meptH2)PbClxBr4&#x2212;x
;
_journal_issue 45
_journal_name_full 'Journal of Materials Chemistry C'
_journal_page_first 12267
_journal_paper_doi 10.1039/C8TC03167C
_journal_volume 6
_journal_year 2018
_chemical_formula_sum 'C6 H17 Br3.4 Cl0.6 N2 Pb'
_chemical_formula_weight 617.37
_space_group_IT_number 9
_space_group_name_Hall 'C -2yc'
_space_group_name_H-M_alt 'C 1 c 1'
_symmetry_cell_setting monoclinic
_symmetry_space_group_name_H-M 'C 1 c 1'
_atom_sites_solution_hydrogens geom
_atom_sites_solution_primary direct
_atom_sites_solution_secondary difmap
_audit_creation_method SHELXL-97
_audit_update_record
;
2018-08-13 deposited with the CCDC.
2018-09-20 downloaded from the CCDC.
;
_cell_angle_alpha 90.00
_cell_angle_beta 98.776(6)
_cell_angle_gamma 90.00
_cell_formula_units_Z 4
_cell_length_a 24.3453(17)
_cell_length_b 7.8535(3)
_cell_length_c 8.1277(5)
_cell_measurement_reflns_used 2242
_cell_measurement_temperature 100.0(2)
_cell_measurement_theta_max 28.9830
_cell_measurement_theta_min 4.1920
_cell_volume 1535.79(16)
_computing_structure_refinement 'SHELXL-97 (Sheldrick, 1997)'
_computing_structure_solution 'SHELXS-97 (Sheldrick, 1990)'
_diffrn_ambient_temperature 100.0(2)
_diffrn_measured_fraction_theta_full 0.997
_diffrn_measured_fraction_theta_max 0.997
_diffrn_measurement_device_type 'SuperNova, Dual, Mo at zero, Atlas'
_diffrn_measurement_method '\w scans'
_diffrn_radiation_monochromator graphite
_diffrn_radiation_source 'fine-focus sealed tube'
_diffrn_radiation_type MoK\a
_diffrn_radiation_wavelength 0.71073
_diffrn_reflns_av_R_equivalents 0.0540
_diffrn_reflns_av_sigmaI/netI 0.0668
_diffrn_reflns_limit_h_max 22
_diffrn_reflns_limit_h_min -30
_diffrn_reflns_limit_k_max 9
_diffrn_reflns_limit_k_min -9
_diffrn_reflns_limit_l_max 9
_diffrn_reflns_limit_l_min -10
_diffrn_reflns_number 4731
_diffrn_reflns_theta_full 26.37
_diffrn_reflns_theta_max 26.37
_diffrn_reflns_theta_min 3.39
_exptl_absorpt_coefficient_mu 19.905
_exptl_absorpt_correction_T_max 1.00000
_exptl_absorpt_correction_T_min 0.21536
_exptl_absorpt_correction_type multi-scan
_exptl_crystal_colour white
_exptl_crystal_density_diffrn 2.670
_exptl_crystal_density_method 'not measured'
_exptl_crystal_description slice
_exptl_crystal_F_000 1113
_exptl_crystal_size_max 0.45
_exptl_crystal_size_mid 0.07
_exptl_crystal_size_min 0.03
_refine_diff_density_max 5.019
_refine_diff_density_min -2.245
_refine_diff_density_rms 0.358
_refine_ls_abs_structure_details 'Flack H D (1983), Acta Cryst. A39, 876-881'
_refine_ls_abs_structure_Flack 0.00
_refine_ls_extinction_method none
_refine_ls_goodness_of_fit_ref 1.054
_refine_ls_hydrogen_treatment mixed
_refine_ls_matrix_type full
_refine_ls_number_parameters 121
_refine_ls_number_reflns 2413
_refine_ls_number_restraints 72
_refine_ls_restrained_S_all 1.044
_refine_ls_R_factor_all 0.0680
_refine_ls_R_factor_gt 0.0579
_refine_ls_shift/su_max 0.000
_refine_ls_shift/su_mean 0.000
_refine_ls_structure_factor_coef Fsqd
_refine_ls_weighting_details 'calc w=1/[\s^2^(Fo^2^)+(0.0968P)^2^+29.4562P] where P=(Fo^2^+2Fc^2^)/3'
_refine_ls_weighting_scheme calc
_refine_ls_wR_factor_gt 0.1512
_refine_ls_wR_factor_ref 0.1658
_reflns_number_gt 2045
_reflns_number_total 2413
_reflns_threshold_expression >2sigma(I)
_cod_data_source_file c8tc03167c3.cif
_cod_data_source_block c:\users\dell\desktop\504\w-504
_cod_original_cell_volume 1535.79(15)
_cod_original_sg_symbol_H-M Cc
_cod_original_formula_sum 'C6 H17 Br3.40 Cl0.60 N2 Pb'
_cod_database_code 7237454

loop_
_symmetry_equiv_pos_as_xyz
'x, y, z'
'x, -y, z+1/2'
'x+1/2, y+1/2, z'
'x+1/2, -y+1/2, z+1/2'

loop_
_atom_site_label
_atom_site_type_symbol
_atom_site_fract_x
_atom_site_fract_y
_atom_site_fract_z
_atom_site_U_iso_or_equiv
_atom_site_adp_type
_atom_site_occupancy
_atom_site_symmetry_multiplicity
_atom_site_calc_flag
_atom_site_refinement_flags
Pb1 Pb 0.03399(17) 0.24847(19) 0.8601(4) 0.0217(2) Uani 1 1 d .
Br1 Br -0.08798(17) 0.3105(5) 0.7781(5) 0.0114(11) Uani 0.40 1 d P
Br3 Br 0.15602(15) 0.1928(6) 0.9416(4) 0.0344(11) Uani 1 1 d .
Br4 Br 0.0521(2) 0.4323(6) 0.5540(5) 0.0426(13) Uani 1 1 d .
Br2 Br 0.0158(2) 0.0684(5) 1.1653(6) 0.0420(13) Uani 1 1 d .
Cl1 Cl -0.08798(17) 0.3105(5) 0.7781(5) 0.0114(11) Uani 0.60 1 d P
C3 C -0.2145(14) 0.827(3) 0.591(5) 0.054(4) Uani 1 1 d DU
H3A H -0.2239 0.9342 0.6452 0.065 Uiso 1 1 calc R
H3B H -0.1962 0.8596 0.4953 0.065 Uiso 1 1 calc R
N2 N -0.3586(11) 0.735(4) 0.361(4) 0.046(6) Uani 1 1 d DU
H2A H -0.3757 0.7397 0.2534 0.069 Uiso 1 1 calc R
H2B H -0.3780 0.7975 0.4264 0.069 Uiso 1 1 calc R
H2C H -0.3570 0.6244 0.3960 0.069 Uiso 1 1 calc R
N1 N -0.0757(10) 0.728(4) 0.875(4) 0.039(6) Uani 1 1 d DU
H1A H -0.0816 0.6134 0.8744 0.059 Uiso 1 1 calc R
H1B H -0.0802 0.7710 0.9762 0.059 Uiso 1 1 calc R
H1C H -0.0405 0.7493 0.8557 0.059 Uiso 1 1 calc R
C6 C -0.1927(11) 0.711(5) 0.872(3) 0.065(7) Uani 1 1 d DU
H6A H -0.2275 0.7733 0.8722 0.098 Uiso 1 1 calc R
H6B H -0.1647 0.7528 0.9623 0.098 Uiso 1 1 calc R
H6C H -0.1991 0.5892 0.8881 0.098 Uiso 1 1 calc R
C5 C -0.3006(10) 0.804(4) 0.372(3) 0.050(5) Uani 1 1 d DU
H5A H -0.2839 0.7670 0.2747 0.060 Uiso 1 1 calc R
H5B H -0.3017 0.9303 0.3728 0.060 Uiso 1 1 calc R
C4 C -0.2668(12) 0.743(4) 0.526(4) 0.052(5) Uani 1 1 d DU
H4A H -0.2906 0.7457 0.6142 0.063 Uiso 1 1 calc R
H4B H -0.2582 0.6216 0.5077 0.063 Uiso 1 1 calc R
C2 C -0.1729(9) 0.737(4) 0.711(3) 0.052(4) Uani 1 1 d DU
C1 C -0.1167(8) 0.810(3) 0.742(3) 0.040(4) Uani 1 1 d DU
H1D H -0.1200 0.9317 0.7709 0.048 Uiso 1 1 calc R
H1E H -0.1011 0.8058 0.6361 0.048 Uiso 1 1 calc R

loop_
_atom_site_aniso_label
_atom_site_aniso_U_11
_atom_site_aniso_U_22
_atom_site_aniso_U_33
_atom_site_aniso_U_23
_atom_site_aniso_U_13
_atom_site_aniso_U_12
Pb1 0.0231(4) 0.0215(3) 0.0217(4) 0.0015(2) 0.0069(3) 0.0018(2)
Br1 0.009(3) 0.007(2) 0.017(3) -0.005(2) 0.001(2) 0.0046(19)
Br3 0.021(3) 0.048(2) 0.035(3) 0.005(2) 0.006(2) 0.007(2)
Br4 0.058(4) 0.041(2) 0.033(2) 0.0111(19) 0.020(2) 0.007(2)
Br2 0.053(4) 0.035(2) 0.042(2) 0.010(2) 0.019(3) 0.002(2)
Cl1 0.009(3) 0.007(2) 0.017(3) -0.005(2) 0.001(2) 0.0046(19)
C3 0.045(8) 0.046(8) 0.066(9) 0.008(9) -0.012(7) -0.023(9)
N2 0.043(8) 0.047(9) 0.045(10) 0.017(7) -0.001(7) -0.019(7)
N1 0.032(10) 0.055(13) 0.032(12) 0.026(9) 0.006(8) -0.022(9)
C6 0.037(13) 0.098(16) 0.055(11) 0.009(12) -0.015(9) -0.029(13)
C5 0.045(9) 0.043(9) 0.059(10) 0.021(9) -0.006(8) -0.029(9)
C4 0.045(8) 0.043(8) 0.063(9) 0.021(8) -0.010(7) -0.026(9)
C2 0.043(8) 0.049(8) 0.057(9) 0.004(8) -0.011(7) -0.019(8)
C1 0.041(8) 0.032(9) 0.043(9) 0.007(8) -0.006(8) -0.011(8)

loop_
_atom_type_symbol
_atom_type_description
_atom_type_scat_dispersion_real
_atom_type_scat_dispersion_imag
_atom_type_scat_source
C C 0.0033 0.0016 'International Tables Vol C Tables 4.2.6.8 and 6.1.1.4'
H H 0.0000 0.0000 'International Tables Vol C Tables 4.2.6.8 and 6.1.1.4'
N N 0.0061 0.0033 'International Tables Vol C Tables 4.2.6.8 and 6.1.1.4'
Cl Cl 0.1484 0.1585 'International Tables Vol C Tables 4.2.6.8 and 6.1.1.4'
Br Br -0.2901 2.4595 'International Tables Vol C Tables 4.2.6.8 and 6.1.1.4'
Pb Pb -3.3944 10.1111 'International Tables Vol C Tables 4.2.6.8 and 6.1.1.4'

loop_
_geom_angle_atom_site_label_1
_geom_angle_atom_site_label_2
_geom_angle_atom_site_label_3
_geom_angle
_geom_angle_site_symmetry_1
_geom_angle_site_symmetry_3
Br2 Pb1 Br2 91.01(7) . 2_554
Br2 Pb1 Br4 89.3(2) . 2_565
Br2 Pb1 Br4 179.7(2) 2_554 2_565
Br2 Pb1 Br4 179.6(2) . .
Br2 Pb1 Br4 89.4(2) 2_554 .
Br4 Pb1 Br4 90.30(7) 2_565 .
Br2 Pb1 Br3 90.86(15) . .
Br2 Pb1 Br3 93.34(15) 2_554 .
Br4 Pb1 Br3 86.74(15) 2_565 .
Br4 Pb1 Br3 89.24(16) . .
Br2 Pb1 Br1 89.67(16) . .
Br2 Pb1 Br1 87.44(14) 2_554 .
Br4 Pb1 Br1 92.48(15) 2_565 .
Br4 Pb1 Br1 90.22(16) . .
Br3 Pb1 Br1 179.05(17) . .
Pb1 Br4 Pb1 146.1(2) 2_564 .
Pb1 Br2 Pb1 145.9(2) . 2
C4 C3 C2 119.7(16) . .
C4 C5 N2 109(2) . .
C3 C4 C5 120(2) . .
C1 C2 C6 109.1(10) . .
C1 C2 C3 117(2) . .
C6 C2 C3 112(3) . .
C2 C1 N1 116.8(19) . .

loop_
_geom_bond_atom_site_label_1
_geom_bond_atom_site_label_2
_geom_bond_distance
_geom_bond_site_symmetry_2
Pb1 Br2 2.946(6) .
Pb1 Br2 2.947(5) 2_554
Pb1 Br4 2.959(5) 2_565
Pb1 Br4 2.967(6) .
Pb1 Br3 2.976(5) .
Pb1 Br1 2.982(6) .
Br4 Pb1 2.959(5) 2_564
Br2 Pb1 2.947(5) 2
C3 C4 1.463(10) .
C3 C2 1.475(10) .
N2 C5 1.503(10) .
N1 C1 1.504(10) .
C6 C2 1.473(10) .
C5 C4 1.466(10) .
C2 C1 1.470(10) .
